data_7130598
loop_
_publ_author_name
'Evans, Matthew J.'
'Iliffe, George H.'
'Neale, Samuel E.'
'McMullin, Claire L.'
'Fulton, J. Robin'
'Anker, Mathew D.'
'Coles, Martyn P.'

_publ_section_title
;
 Isolating elusive &#x2018;Al(\m-O)M&#x2019; intermediates in CO2
 reduction by bimetallic Al--M complexes (M = Zn, Mg)
;
_journal_name_full 'Chemical Communications'
_journal_paper_doi 10.1039/D2CC04028J
_journal_year 2022
_chemical_formula_moiety 'C52 H75 Al N4 O4 Si2 Zn'
_chemical_formula_sum 'C52 H75 Al N4 O4 Si2 Zn'
_chemical_formula_weight 968.69
_space_group_IT_number 14
_space_group_name_Hall '-P 2ybc'
_space_group_name_H-M_alt 'P 1 21/c 1'
_symmetry_cell_setting monoclinic
_symmetry_Int_Tables_number 14
_symmetry_space_group_name_Hall '-P 2ybc'
_symmetry_space_group_name_H-M 'P 1 21/c 1'
_atom_sites_solution_hydrogens geom
_audit_conform_dict_location ftp://ftp.iucr.org/pub/cif_core.dic
_audit_conform_dict_name cif_core.dic
_audit_conform_dict_version 2.4.3
_audit_creation_date 2021-12-16T10:58:54-00:00
_audit_creation_method 'WinGX routine CIF_UPDATE'
_audit_update_record
;
2022-07-04 deposited with the CCDC.	2022-08-09 downloaded from the CCDC.
;
_cell_angle_alpha 90
_cell_angle_beta 97.8850(10)
_cell_angle_gamma 90
_cell_formula_units_Z 4
_cell_length_a 14.56239(17)
_cell_length_b 15.0196(2)
_cell_length_c 25.1167(3)
_cell_measurement_reflns_used 16204
_cell_measurement_temperature 150.00(10)
_cell_measurement_theta_max 72.89
_cell_measurement_theta_min 4.252
_cell_measurement_wavelength 1.54184
_cell_volume 5441.62(12)
_computing_cell_refinement 'CrysAlisPro 1.171.40.53 (Rigaku OD, 2019)'
_computing_data_collection 'CrysAlisPro 1.171.40.53 (Rigaku OD, 2019)'
_computing_data_reduction 'CrysAlisPro 1.171.40.53 (Rigaku OD, 2019)'
_computing_molecular_graphics 'Ortep for Windows (Farrugia, 2012)'
_computing_publication_material 'WinGX publication routines (Farrugia, 2012)'
_computing_structure_refinement 'SHELXL-2014/6 (Sheldrick, 2014)'
_diffrn_ambient_temperature 150.00(10)
_diffrn_detector 'CCD plate'
_diffrn_detector_area_resol_mean 8.0856
_diffrn_measured_fraction_theta_full 0.9789
_diffrn_measured_fraction_theta_max 0.9931
_diffrn_measurement_device 'four-circle diffractometer'
_diffrn_measurement_device_type 'SuperNova, Dual, Cu at home/near, EosS2'
_diffrn_measurement_method '\w scans'
_diffrn_orient_matrix_type 'CrysAlisPro convention (1999,Acta A55,543-557)'
_diffrn_orient_matrix_UB_11 0.0808466
_diffrn_orient_matrix_UB_12 0.0420012
_diffrn_orient_matrix_UB_13 -0.0247763
_diffrn_orient_matrix_UB_21 -0.0628126
_diffrn_orient_matrix_UB_22 0.0786673
_diffrn_orient_matrix_UB_23 -0.0208389
_diffrn_orient_matrix_UB_31 0.0303134
_diffrn_orient_matrix_UB_32 0.0506904
_diffrn_orient_matrix_UB_33 0.0527962
_diffrn_radiation_monochromator mirror
_diffrn_radiation_probe x-ray
_diffrn_radiation_type 'Cu K\a'
_diffrn_radiation_wavelength 1.54184
_diffrn_reflns_av_R_equivalents 0.0267
_diffrn_reflns_av_unetI/netI 0.042
_diffrn_reflns_Laue_measured_fraction_full 0.999
_diffrn_reflns_Laue_measured_fraction_max 0.993
_diffrn_reflns_limit_h_max 18
_diffrn_reflns_limit_h_min -17
_diffrn_reflns_limit_k_max 18
_diffrn_reflns_limit_k_min -16
_diffrn_reflns_limit_l_max 31
_diffrn_reflns_limit_l_min -31
_diffrn_reflns_number 40320
_diffrn_reflns_point_group_measured_fraction_full 0.999
_diffrn_reflns_point_group_measured_fraction_max 0.993
_diffrn_reflns_theta_full 74.0807
_diffrn_reflns_theta_max 73.24
_diffrn_reflns_theta_min 3.747
_diffrn_source 'micro-focus sealed X-ray tube'
_exptl_absorpt_coefficient_mu 1.55
_exptl_absorpt_correction_T_max 1
_exptl_absorpt_correction_T_min 0.462
_exptl_absorpt_correction_type gaussian
_exptl_absorpt_process_details
;
        CrysAlisPro 1.171.40.53 (Rigaku Oxford Diffraction, 2019)
Numerical absorption correction based on gaussian integration over
                        a multifaceted crystal model
        Empirical absorption correction using spherical harmonics,
 implemented in SCALE3 ABSPACK scaling algorithm.
;
_exptl_crystal_colour colourless
_exptl_crystal_density_diffrn 1.182
_exptl_crystal_density_method 'not measured'
_exptl_crystal_description plate
_exptl_crystal_F_000 2072
_exptl_crystal_size_max 0.314
_exptl_crystal_size_mid 0.132
_exptl_crystal_size_min 0.08
_refine_diff_density_max 0.363
_refine_diff_density_min -0.428
_refine_diff_density_rms 0.044
_refine_ls_extinction_method none
_refine_ls_goodness_of_fit_ref 1.012
_refine_ls_hydrogen_treatment constr
_refine_ls_matrix_type full
_refine_ls_number_constraints 0
_refine_ls_number_parameters 597
_refine_ls_number_reflns 10851
_refine_ls_number_restraints 0
_refine_ls_restrained_S_all 1.012
_refine_ls_R_factor_all 0.041
_refine_ls_R_factor_gt 0.0337
_refine_ls_shift/su_max 0.002
_refine_ls_shift/su_mean 0
_refine_ls_structure_factor_coef Fsqd
_refine_ls_weighting_details 'w=1/[\s^2^(Fo^2^)+(0.0486P)^2^+2.1406P] where P=(Fo^2^+2Fc^2^)/3'
_refine_ls_weighting_scheme calc
_refine_ls_wR_factor_gt 0.0875
_refine_ls_wR_factor_ref 0.0933
_reflns_number_gt 9420
_reflns_number_total 10851
_reflns_threshold_expression 'I > 2\s(I)'
_cod_data_source_file d2cc04028j2.cif
_cod_data_source_block Compound-5
_cod_original_cell_volume 5441.60(11)
_cod_database_code 7130598

loop_
_symmetry_equiv_pos_as_xyz
'x, y, z'
'-x, y+1/2, -z+1/2'
'-x, -y, -z'
'x, -y-1/2, z-1/2'

loop_
_atom_site_label
_atom_site_type_symbol
_atom_site_fract_x
_atom_site_fract_y
_atom_site_fract_z
_atom_site_U_iso_or_equiv
_atom_site_adp_type
_atom_site_occupancy
_atom_site_calc_flag
_atom_site_disorder_assembly
_atom_site_disorder_group
Zn Zn 0.04486(2) 0.96405(2) 0.10994(2) 0.02853(7) Uani 1 d . .
Si1 Si 0.38856(3) 1.36435(3) 0.14027(2) 0.02717(10) Uani 1 d . .
Si2 Si 0.50427(3) 1.19657(3) 0.14445(2) 0.02428(9) Uani 1 d . .
Al Al 0.29319(3) 1.18414(3) 0.11232(2) 0.02182(9) Uani 1 d . .
O1 O 0.48270(7) 1.30345(8) 0.14807(5) 0.0290(2) Uani 1 d . .
N1 N 0.30097(9) 1.30290(9) 0.10239(5) 0.0252(3) Uani 1 d . .
N2 N 0.40071(8) 1.14256(9) 0.14850(5) 0.0234(2) Uani 1 d . .
N3 N 0.04232(9) 0.83629(10) 0.10982(6) 0.0307(3) Uani 1 d . .
N4 N -0.05670(10) 0.99549(10) 0.14647(6) 0.0311(3) Uani 1 d . .
C1 C 0.24255(10) 1.34949(10) 0.06021(6) 0.0255(3) Uani 1 d . .
C2 C 0.16931(11) 1.40372(11) 0.07277(7) 0.0287(3) Uani 1 d . .
C3 C 0.11802(12) 1.45361(12) 0.03198(8) 0.0369(4) Uani 1 d . .
H3 H 0.069 1.4905 0.0403 0.044 Uiso 1 calc . .
C4 C 0.13756(13) 1.45005(14) -0.02011(8) 0.0409(4) Uani 1 d . .
H4 H 0.1032 1.4854 -0.0472 0.049 Uiso 1 calc . .
C5 C 0.20716(13) 1.39505(13) -0.03262(7) 0.0367(4) Uani 1 d . .
H5 H 0.2196 1.3922 -0.0687 0.044 Uiso 1 calc . .
C6 C 0.25978(11) 1.34346(12) 0.00641(7) 0.0307(3) Uani 1 d . .
C7 C 0.14406(12) 1.40904(13) 0.12938(7) 0.0352(4) Uani 1 d . .
H7 H 0.1968 1.3833 0.1543 0.042 Uiso 1 calc . .
C8 C 0.1305(3) 1.50329(18) 0.14693(10) 0.0783(10) Uani 1 d . .
H8A H 0.1868 1.5378 0.1443 0.118 Uiso 1 calc . .
H8B H 0.1176 1.5035 0.1842 0.118 Uiso 1 calc . .
H8C H 0.0781 1.53 0.1237 0.118 Uiso 1 calc . .
C9 C 0.0587(2) 1.3529(3) 0.13416(12) 0.0838(10) Uani 1 d . .
H9A H 0.0441 1.3562 0.171 0.126 Uiso 1 calc . .
H9B H 0.0709 1.2909 0.1252 0.126 Uiso 1 calc . .
H9C H 0.0062 1.3755 0.1093 0.126 Uiso 1 calc . .
C10 C 0.33200(12) 1.28106(14) -0.01164(7) 0.0388(4) Uani 1 d . .
H10 H 0.3569 1.2434 0.0199 0.047 Uiso 1 calc . .
C11 C 0.41338(15) 1.3318(2) -0.02928(10) 0.0587(6) Uani 1 d . .
H11A H 0.3902 1.3751 -0.0571 0.088 Uiso 1 calc . .
H11B H 0.4551 1.2898 -0.0438 0.088 Uiso 1 calc . .
H11C H 0.4471 1.363 0.0017 0.088 Uiso 1 calc . .
C12 C 0.28857(15) 1.21864(16) -0.05612(8) 0.0498(5) Uani 1 d . .
H12A H 0.2346 1.1889 -0.0447 0.075 Uiso 1 calc . .
H12B H 0.3342 1.1739 -0.0633 0.075 Uiso 1 calc . .
H12C H 0.269 1.2531 -0.0889 0.075 Uiso 1 calc . .
C13 C 0.41217(15) 1.46878(13) 0.10549(9) 0.0471(5) Uani 1 d . .
H13A H 0.4645 1.4998 0.1262 0.071 Uiso 1 calc . .
H13B H 0.3571 1.507 0.1022 0.071 Uiso 1 calc . .
H13C H 0.4274 1.4548 0.0696 0.071 Uiso 1 calc . .
C14 C 0.36335(14) 1.39397(15) 0.20901(8) 0.0437(4) Uani 1 d . .
H14A H 0.3339 1.3433 0.2245 0.066 Uiso 1 calc . .
H14B H 0.3216 1.4454 0.2067 0.066 Uiso 1 calc . .
H14C H 0.4214 1.4088 0.2319 0.066 Uiso 1 calc . .
C15 C 0.55012(12) 1.17920(13) 0.07929(7) 0.0365(4) Uani 1 d . .
H15A H 0.4992 1.184 0.0496 0.055 Uiso 1 calc . .
H15B H 0.5782 1.1199 0.079 0.055 Uiso 1 calc . .
H15C H 0.597 1.2246 0.0752 0.055 Uiso 1 calc . .
C16 C 0.59490(11) 1.16272(12) 0.20030(7) 0.0345(4) Uani 1 d . .
H16A H 0.6538 1.1914 0.1958 0.052 Uiso 1 calc . .
H16B H 0.6026 1.0979 0.1999 0.052 Uiso 1 calc . .
H16C H 0.5761 1.181 0.2347 0.052 Uiso 1 calc . .
C17 C 0.39908(10) 1.06171(10) 0.17900(6) 0.0248(3) Uani 1 d . .
C18 C 0.38643(11) 1.06590(12) 0.23378(6) 0.0297(3) Uani 1 d . .
C19 C 0.38108(13) 0.98714(13) 0.26222(7) 0.0389(4) Uani 1 d . .
H19 H 0.3715 0.9897 0.2988 0.047 Uiso 1 calc . .
C20 C 0.38941(14) 0.90527(13) 0.23843(8) 0.0450(5) Uani 1 d . .
H20 H 0.3852 0.8521 0.2584 0.054 Uiso 1 calc . .
C21 C 0.40391(13) 0.90120(12) 0.18530(9) 0.0413(4) Uani 1 d . .
H21 H 0.4105 0.8447 0.1692 0.05 Uiso 1 calc . .
C22 C 0.40913(11) 0.97820(11) 0.15471(7) 0.0307(3) Uani 1 d . .
C23 C 0.37756(12) 1.15445(13) 0.26204(7) 0.0343(4) Uani 1 d . .
H23 H 0.3975 1.2023 0.2384 0.041 Uiso 1 calc . .
C24 C 0.27674(15) 1.17294(17) 0.26924(9) 0.0512(5) Uani 1 d . .
H24A H 0.2385 1.1747 0.234 0.077 Uiso 1 calc . .
H24B H 0.2728 1.2303 0.2873 0.077 Uiso 1 calc . .
H24C H 0.2543 1.1256 0.291 0.077 Uiso 1 calc . .
C25 C 0.43983(16) 1.16036(16) 0.31628(8) 0.0487(5) Uani 1 d . .
H25A H 0.4187 1.1174 0.3413 0.073 Uiso 1 calc . .
H25B H 0.4367 1.2206 0.3309 0.073 Uiso 1 calc . .
H25C H 0.5039 1.1468 0.3113 0.073 Uiso 1 calc . .
C26 C 0.42887(12) 0.97029(12) 0.09706(8) 0.0365(4) Uani 1 d . .
H26 H 0.424 1.0312 0.0809 0.044 Uiso 1 calc . .
C27 C 0.35947(17) 0.91025(16) 0.06253(9) 0.0546(6) Uani 1 d . .
H27A H 0.3658 0.849 0.076 0.082 Uiso 1 calc . .
H27B H 0.3718 0.9119 0.0252 0.082 Uiso 1 calc . .
H27C H 0.2963 0.9314 0.0643 0.082 Uiso 1 calc . .
C28 C 0.52775(16) 0.93706(16) 0.09567(11) 0.0571(6) Uani 1 d . .
H28A H 0.5714 0.9748 0.1188 0.086 Uiso 1 calc . .
H28B H 0.5421 0.9396 0.0587 0.086 Uiso 1 calc . .
H28C H 0.5332 0.8755 0.1086 0.086 Uiso 1 calc . .
C29 C -0.02406(12) 0.79562(12) 0.13236(7) 0.0320(3) Uani 1 d . .
C30 C -0.08970(12) 0.83938(13) 0.15898(7) 0.0346(4) Uani 1 d . .
H30 H -0.1293 0.8011 0.1755 0.042 Uiso 1 calc . .
C31 C -0.10618(12) 0.93029(13) 0.16504(7) 0.0334(4) Uani 1 d . .
C32 C -0.03003(13) 0.69562(13) 0.12925(8) 0.0393(4) Uani 1 d . .
H32A H -0.0318 0.6767 0.0918 0.059 Uiso 1 calc . .
H32B H -0.0865 0.6756 0.1429 0.059 Uiso 1 calc . .
H32C H 0.0243 0.6695 0.151 0.059 Uiso 1 calc . .
C33 C -0.18741(14) 0.95436(15) 0.19394(8) 0.0452(5) Uani 1 d . .
H33A H -0.1697 1.0034 0.219 0.068 Uiso 1 calc . .
H33B H -0.2051 0.9025 0.2139 0.068 Uiso 1 calc . .
H33C H -0.24 0.9727 0.1676 0.068 Uiso 1 calc . .
C34 C 0.10474(12) 0.78334(11) 0.08329(7) 0.0310(3) Uani 1 d . .
C35 C 0.18569(12) 0.74956(12) 0.11301(7) 0.0354(4) Uani 1 d . .
C36 C 0.24643(12) 0.70120(13) 0.08592(8) 0.0382(4) Uani 1 d . .
H36 H 0.3017 0.6783 0.1057 0.046 Uiso 1 calc . .
C37 C 0.22890(13) 0.68533(12) 0.03107(8) 0.0381(4) Uani 1 d . .
C38 C 0.14701(14) 0.71770(13) 0.00335(8) 0.0404(4) Uani 1 d . .
H38 H 0.1329 0.7055 -0.034 0.049 Uiso 1 calc . .
C39 C 0.08463(13) 0.76759(13) 0.02836(7) 0.0365(4) Uani 1 d . .
C40 C 0.20624(15) 0.76467(18) 0.17269(8) 0.0526(5) Uani 1 d . .
H40A H 0.2088 0.8288 0.1801 0.079 Uiso 1 calc . .
H40B H 0.266 0.7376 0.1864 0.079 Uiso 1 calc . .
H40C H 0.1573 0.7375 0.1905 0.079 Uiso 1 calc . .
C41 C 0.29710(16) 0.63453(15) 0.00258(10) 0.0518(5) Uani 1 d . .
H41A H 0.2898 0.5705 0.0084 0.078 Uiso 1 calc . .
H41B H 0.3604 0.6526 0.0168 0.078 Uiso 1 calc . .
H41C H 0.2854 0.6474 -0.036 0.078 Uiso 1 calc . .
C42 C -0.00365(16) 0.80173(18) -0.00361(8) 0.0556(6) Uani 1 d . .
H42A H -0.0568 0.7697 0.0072 0.083 Uiso 1 calc . .
H42B H -0.0014 0.7922 -0.042 0.083 Uiso 1 calc . .
H42C H -0.0101 0.8655 0.0033 0.083 Uiso 1 calc . .
C43 C -0.08379(12) 1.08598(12) 0.15441(7) 0.0327(4) Uani 1 d . .
C44 C -0.15281(12) 1.12556(14) 0.11837(8) 0.0391(4) Uani 1 d . .
C45 C -0.18005(15) 1.21188(15) 0.12977(10) 0.0495(5) Uani 1 d . .
H45 H -0.228 1.2397 0.106 0.059 Uiso 1 calc . .
C46 C -0.13923(17) 1.25829(15) 0.17473(10) 0.0544(6) Uani 1 d . .
C47 C -0.06873(16) 1.21808(15) 0.20836(9) 0.0517(5) Uani 1 d . .
H47 H -0.0393 1.2499 0.2387 0.062 Uiso 1 calc . .
C48 C -0.03948(13) 1.13214(14) 0.19915(8) 0.0410(4) Uani 1 d . .
C49 C -0.19752(15) 1.07671(17) 0.06915(9) 0.0528(5) Uani 1 d . .
H49A H -0.1495 1.0561 0.0482 0.079 Uiso 1 calc . .
H49B H -0.2401 1.1168 0.0471 0.079 Uiso 1 calc . .
H49C H -0.232 1.0254 0.0801 0.079 Uiso 1 calc . .
C50 C -0.1710(2) 1.35201(18) 0.18526(15) 0.0829(10) Uani 1 d . .
H50A H -0.1464 1.3696 0.222 0.124 Uiso 1 calc . .
H50B H -0.2389 1.3538 0.1808 0.124 Uiso 1 calc . .
H50C H -0.1483 1.3932 0.1597 0.124 Uiso 1 calc . .
C51 C 0.03730(16) 1.08908(19) 0.23615(8) 0.0573(6) Uani 1 d . .
H51A H 0.0633 1.1321 0.2635 0.086 Uiso 1 calc . .
H51B H 0.0859 1.0693 0.2154 0.086 Uiso 1 calc . .
H51C H 0.0129 1.0377 0.2537 0.086 Uiso 1 calc . .
O1C O 0.19064(7) 1.12333(8) 0.13226(4) 0.0270(2) Uani 1 d . .
O2C O 0.23740(8) 1.11857(8) 0.05404(4) 0.0281(2) Uani 1 d . .
O3C O 0.12228(8) 1.02709(8) 0.06916(5) 0.0320(2) Uani 1 d . .
C1C C 0.18006(10) 1.08724(10) 0.08461(6) 0.0256(3) Uani 1 d . .

loop_
_atom_site_aniso_label
_atom_site_aniso_U_11
_atom_site_aniso_U_22
_atom_site_aniso_U_33
_atom_site_aniso_U_23
_atom_site_aniso_U_13
_atom_site_aniso_U_12
Zn 0.02432(11) 0.02937(12) 0.03283(12) -0.00129(9) 0.00724(8) -0.00379(8)
Si1 0.0260(2) 0.0233(2) 0.0305(2) -0.00157(16) -0.00217(16) 0.00233(16)
Si2 0.01869(18) 0.0258(2) 0.02800(19) -0.00019(16) 0.00185(14) 0.00151(15)
Al 0.01864(19) 0.0233(2) 0.0233(2) 0.00101(16) 0.00223(15) 0.00116(16)
O1 0.0225(5) 0.0264(6) 0.0368(6) -0.0005(5) -0.0001(4) -0.0007(4)
N1 0.0232(6) 0.0245(6) 0.0267(6) 0.0017(5) -0.0005(5) 0.0025(5)
N2 0.0209(6) 0.0228(6) 0.0262(6) 0.0010(5) 0.0027(5) 0.0019(5)
N3 0.0278(7) 0.0301(7) 0.0346(7) 0.0006(6) 0.0057(5) -0.0018(5)
N4 0.0271(7) 0.0354(8) 0.0316(7) -0.0020(6) 0.0070(5) -0.0028(6)
C1 0.0211(7) 0.0247(7) 0.0292(7) 0.0030(6) -0.0015(5) 0.0001(6)
C2 0.0238(7) 0.0276(8) 0.0338(8) 0.0016(6) 0.0008(6) 0.0016(6)
C3 0.0291(8) 0.0354(9) 0.0445(9) 0.0033(8) -0.0015(7) 0.0105(7)
C4 0.0363(9) 0.0441(11) 0.0389(9) 0.0106(8) -0.0072(7) 0.0082(8)
C5 0.0344(9) 0.0452(10) 0.0292(8) 0.0062(7) -0.0006(6) 0.0028(8)
C6 0.0244(7) 0.0363(9) 0.0308(8) 0.0041(7) 0.0013(6) 0.0018(7)
C7 0.0300(8) 0.0385(9) 0.0377(9) 0.0030(7) 0.0070(7) 0.0107(7)
C8 0.141(3) 0.0481(14) 0.0504(13) -0.0017(11) 0.0289(16) 0.0325(17)
C9 0.0670(17) 0.123(3) 0.0675(16) -0.0038(18) 0.0327(14) -0.0341(18)
C10 0.0311(8) 0.0555(12) 0.0305(8) 0.0045(8) 0.0059(7) 0.0107(8)
C11 0.0366(10) 0.0878(18) 0.0541(12) -0.0013(12) 0.0147(9) -0.0037(11)
C12 0.0479(11) 0.0582(13) 0.0445(10) -0.0068(10) 0.0111(9) 0.0122(10)
C13 0.0479(11) 0.0309(9) 0.0574(12) 0.0070(9) -0.0110(9) -0.0061(8)
C14 0.0373(9) 0.0516(12) 0.0408(9) -0.0174(9) -0.0001(7) 0.0068(8)
C15 0.0285(8) 0.0452(10) 0.0378(9) -0.0013(8) 0.0116(7) 0.0020(7)
C16 0.0242(7) 0.0352(9) 0.0420(9) 0.0028(7) -0.0027(6) 0.0018(7)
C17 0.0187(6) 0.0248(7) 0.0299(7) 0.0028(6) -0.0010(5) 0.0024(5)
C18 0.0249(7) 0.0330(8) 0.0298(8) 0.0046(7) -0.0014(6) 0.0011(6)
C19 0.0388(9) 0.0428(10) 0.0327(8) 0.0107(8) -0.0034(7) -0.0051(8)
C20 0.0465(11) 0.0342(10) 0.0501(11) 0.0166(8) -0.0083(8) -0.0041(8)
C21 0.0393(10) 0.0246(8) 0.0570(11) 0.0025(8) -0.0042(8) 0.0011(7)
C22 0.0240(7) 0.0261(8) 0.0406(9) -0.0006(7) -0.0003(6) 0.0024(6)
C23 0.0382(9) 0.0387(9) 0.0260(7) 0.0016(7) 0.0045(6) 0.0033(7)
C24 0.0455(11) 0.0643(14) 0.0457(11) -0.0035(10) 0.0131(9) 0.0107(10)
C25 0.0578(12) 0.0548(12) 0.0314(9) -0.0033(9) -0.0014(8) -0.0020(10)
C26 0.0334(9) 0.0303(9) 0.0469(10) -0.0082(7) 0.0092(7) 0.0032(7)
C27 0.0583(13) 0.0557(13) 0.0517(12) -0.0233(10) 0.0137(10) -0.0129(11)
C28 0.0472(12) 0.0463(12) 0.0822(16) -0.0026(11) 0.0250(11) 0.0137(10)
C29 0.0293(8) 0.0343(9) 0.0314(8) 0.0031(7) 0.0007(6) -0.0047(7)
C30 0.0307(8) 0.0388(9) 0.0355(8) 0.0046(7) 0.0085(7) -0.0069(7)
C31 0.0268(8) 0.0446(10) 0.0294(8) -0.0003(7) 0.0060(6) -0.0030(7)
C32 0.0388(9) 0.0347(9) 0.0443(10) 0.0037(8) 0.0057(7) -0.0065(8)
C33 0.0400(10) 0.0529(12) 0.0469(10) -0.0002(9) 0.0207(8) -0.0038(9)
C34 0.0306(8) 0.0257(8) 0.0371(8) 0.0018(7) 0.0064(6) -0.0028(6)
C35 0.0298(8) 0.0363(9) 0.0395(9) 0.0012(7) 0.0029(7) -0.0064(7)
C36 0.0283(8) 0.0359(9) 0.0505(10) 0.0091(8) 0.0052(7) 0.0008(7)
C37 0.0377(9) 0.0294(9) 0.0500(10) 0.0057(8) 0.0165(8) 0.0013(7)
C38 0.0456(10) 0.0412(10) 0.0359(9) 0.0028(8) 0.0108(8) 0.0049(8)
C39 0.0376(9) 0.0364(9) 0.0355(8) 0.0044(7) 0.0051(7) 0.0037(7)
C40 0.0367(10) 0.0756(16) 0.0429(10) -0.0048(10) -0.0038(8) -0.0035(10)
C41 0.0492(12) 0.0468(12) 0.0640(13) 0.0076(10) 0.0246(10) 0.0114(10)
C42 0.0522(12) 0.0776(16) 0.0351(9) 0.0050(10) -0.0007(8) 0.0235(12)
C43 0.0288(8) 0.0360(9) 0.0355(8) -0.0053(7) 0.0129(6) -0.0031(7)
C44 0.0292(8) 0.0447(10) 0.0455(10) 0.0016(8) 0.0128(7) -0.0008(7)
C45 0.0404(10) 0.0466(11) 0.0668(13) 0.0118(10) 0.0265(10) 0.0087(9)
C46 0.0613(13) 0.0399(11) 0.0718(15) -0.0066(10) 0.0446(12) -0.0046(10)
C47 0.0567(13) 0.0502(12) 0.0548(12) -0.0197(10) 0.0313(10) -0.0156(10)
C48 0.0380(9) 0.0500(11) 0.0381(9) -0.0105(8) 0.0168(7) -0.0104(8)
C49 0.0394(10) 0.0651(15) 0.0509(11) 0.0033(11) -0.0051(9) 0.0007(10)
C50 0.099(2) 0.0449(14) 0.120(3) -0.0076(15) 0.071(2) 0.0057(14)
C51 0.0476(12) 0.0875(18) 0.0357(10) -0.0157(11) 0.0021(8) -0.0091(12)
O1C 0.0230(5) 0.0316(6) 0.0270(5) 0.0001(4) 0.0055(4) 0.0005(4)
O2C 0.0260(5) 0.0326(6) 0.0262(5) -0.0001(4) 0.0057(4) -0.0067(4)
O3C 0.0272(5) 0.0320(6) 0.0373(6) -0.0017(5) 0.0064(5) -0.0073(5)
C1C 0.0213(7) 0.0255(7) 0.0302(7) 0.0029(6) 0.0036(5) 0.0036(6)

loop_
_atom_type_symbol
_atom_type_description
_atom_type_scat_dispersion_real
_atom_type_scat_dispersion_imag
_atom_type_scat_source
C C 0.0181 0.0091 'International Tables Vol C Tables 4.2.6.8 and 6.1.1.4'
H H 0 0 'International Tables Vol C Tables 4.2.6.8 and 6.1.1.4'
N N 0.0311 0.018 'International Tables Vol C Tables 4.2.6.8 and 6.1.1.4'
O O 0.0492 0.0322 'International Tables Vol C Tables 4.2.6.8 and 6.1.1.4'
Al Al 0.213 0.2455 'International Tables Vol C Tables 4.2.6.8 and 6.1.1.4'
Si Si 0.2541 0.3302 'International Tables Vol C Tables 4.2.6.8 and 6.1.1.4'
Zn Zn -1.5491 0.6778 'International Tables Vol C Tables 4.2.6.8 and 6.1.1.4'

loop_
_exptl_crystal_face_index_h
_exptl_crystal_face_index_k
_exptl_crystal_face_index_l
_exptl_crystal_face_perp_dist
0 5 14 0.0664
8 3 6 0.129
1 -5 -14 0.0541
0 -1 16 0.062
1 7 -11 0.0422
0 4 -15 0.0437
-1 -7 11 0.0422
-2 -8 8 0.0495
2 9 -5 0.0608
0 -4 15 0.0532
0 -9 -5 0.0578
3 -6 12 0.0723
3 -2 14 0.0779
-2 8 -7 0.076
-2 9 -2 0.0727
-9 4 4 0.1253
-3 6 13 0.0802
7 -5 -9 0.1193
-9 -3 -1 0.1521
-8 0 9 0.1212
-3 4 15 0.0722
-5 -8 2 0.1105
-5 -6 11 0.0772
-2 0 16 0.0585
0 -8 10 0.0344
0 8 -10 0.0441
5 8 -7 0.0806
4 9 1 0.0947

loop_
_geom_angle_atom_site_label_1
_geom_angle_atom_site_label_2
_geom_angle_atom_site_label_3
_geom_angle
_geom_angle_site_symmetry_1
_geom_angle_site_symmetry_3
_geom_angle_publ_flag
O3C Zn N4 134.54(6) . . ?
O3C Zn N3 121.04(6) . . ?
N4 Zn N3 103.44(6) . . ?
O1 Si1 N1 107.87(6) . . ?
O1 Si1 C13 108.87(9) . . ?
N1 Si1 C13 111.09(8) . . ?
O1 Si1 C14 106.85(8) . . ?
N1 Si1 C14 114.08(8) . . ?
C13 Si1 C14 107.90(11) . . ?
O1 Si2 N2 106.31(6) . . ?
O1 Si2 C16 110.30(7) . . ?
N2 Si2 C16 111.23(7) . . ?
O1 Si2 C15 106.22(8) . . ?
N2 Si2 C15 113.93(7) . . ?
C16 Si2 C15 108.69(8) . . ?
N1 Al N2 110.10(6) . . ?
N1 Al O2C 116.34(6) . . ?
N2 Al O2C 117.87(6) . . ?
N1 Al O1C 125.79(6) . . ?
N2 Al O1C 111.31(6) . . ?
O2C Al O1C 70.97(5) . . ?
N1 Al C1C 131.06(6) . . ?
N2 Al C1C 118.76(6) . . ?
O2C Al C1C 35.45(5) . . ?
O1C Al C1C 35.61(5) . . ?
Si1 O1 Si2 134.71(7) . . ?
C1 N1 Si1 117.12(10) . . ?
C1 N1 Al 122.52(10) . . ?
Si1 N1 Al 120.09(7) . . ?
C17 N2 Si2 120.42(10) . . ?
C17 N2 Al 118.85(10) . . ?
Si2 N2 Al 120.69(7) . . ?
C29 N3 C34 118.97(15) . . ?
C29 N3 Zn 118.19(12) . . ?
C34 N3 Zn 122.70(11) . . ?
C31 N4 C43 118.23(14) . . ?
C31 N4 Zn 118.55(12) . . ?
C43 N4 Zn 123.20(11) . . ?
C6 C1 C2 119.35(14) . . ?
C6 C1 N1 120.45(14) . . ?
C2 C1 N1 120.17(14) . . ?
C3 C2 C1 119.28(15) . . ?
C3 C2 C7 118.92(15) . . ?
C1 C2 C7 121.79(14) . . ?
C4 C3 C2 121.02(17) . . ?
C4 C3 H3 119.5 . . ?
C2 C3 H3 119.5 . . ?
C5 C4 C3 119.64(16) . . ?
C5 C4 H4 120.2 . . ?
C3 C4 H4 120.2 . . ?
C4 C5 C6 121.59(17) . . ?
C4 C5 H5 119.2 . . ?
C6 C5 H5 119.2 . . ?
C5 C6 C1 119.02(16) . . ?
C5 C6 C10 117.91(15) . . ?
C1 C6 C10 123.05(15) . . ?
C8 C7 C2 112.49(17) . . ?
C8 C7 C9 110.9(2) . . ?
C2 C7 C9 110.51(17) . . ?
C8 C7 H7 107.6 . . ?
C2 C7 H7 107.6 . . ?
C9 C7 H7 107.6 . . ?
C7 C8 H8A 109.5 . . ?
C7 C8 H8B 109.5 . . ?
H8A C8 H8B 109.5 . . ?
C7 C8 H8C 109.5 . . ?
H8A C8 H8C 109.5 . . ?
H8B C8 H8C 109.5 . . ?
C7 C9 H9A 109.5 . . ?
C7 C9 H9B 109.5 . . ?
H9A C9 H9B 109.5 . . ?
C7 C9 H9C 109.5 . . ?
H9A C9 H9C 109.5 . . ?
H9B C9 H9C 109.5 . . ?
C6 C10 C11 112.02(18) . . ?
C6 C10 C12 111.21(15) . . ?
C11 C10 C12 110.75(17) . . ?
C6 C10 H10 107.5 . . ?
C11 C10 H10 107.5 . . ?
C12 C10 H10 107.5 . . ?
C10 C11 H11A 109.5 . . ?
C10 C11 H11B 109.5 . . ?
H11A C11 H11B 109.5 . . ?
C10 C11 H11C 109.5 . . ?
H11A C11 H11C 109.5 . . ?
H11B C11 H11C 109.5 . . ?
C10 C12 H12A 109.5 . . ?
C10 C12 H12B 109.5 . . ?
H12A C12 H12B 109.5 . . ?
C10 C12 H12C 109.5 . . ?
H12A C12 H12C 109.5 . . ?
H12B C12 H12C 109.5 . . ?
Si1 C13 H13A 109.5 . . ?
Si1 C13 H13B 109.5 . . ?
H13A C13 H13B 109.5 . . ?
Si1 C13 H13C 109.5 . . ?
H13A C13 H13C 109.5 . . ?
H13B C13 H13C 109.5 . . ?
Si1 C14 H14A 109.5 . . ?
Si1 C14 H14B 109.5 . . ?
H14A C14 H14B 109.5 . . ?
Si1 C14 H14C 109.5 . . ?
H14A C14 H14C 109.5 . . ?
H14B C14 H14C 109.5 . . ?
Si2 C15 H15A 109.5 . . ?
Si2 C15 H15B 109.5 . . ?
H15A C15 H15B 109.5 . . ?
Si2 C15 H15C 109.5 . . ?
H15A C15 H15C 109.5 . . ?
H15B C15 H15C 109.5 . . ?
Si2 C16 H16A 109.5 . . ?
Si2 C16 H16B 109.5 . . ?
H16A C16 H16B 109.5 . . ?
Si2 C16 H16C 109.5 . . ?
H16A C16 H16C 109.5 . . ?
H16B C16 H16C 109.5 . . ?
C22 C17 C18 119.68(15) . . ?
C22 C17 N2 120.67(14) . . ?
C18 C17 N2 119.64(14) . . ?
C19 C18 C17 119.08(17) . . ?
C19 C18 C23 119.35(15) . . ?
C17 C18 C23 121.57(15) . . ?
C20 C19 C18 121.44(17) . . ?
C20 C19 H19 119.3 . . ?
C18 C19 H19 119.3 . . ?
C19 C20 C21 119.49(17) . . ?
C19 C20 H20 120.3 . . ?
C21 C20 H20 120.3 . . ?
C20 C21 C22 121.48(18) . . ?
C20 C21 H21 119.3 . . ?
C22 C21 H21 119.3 . . ?
C21 C22 C17 118.79(16) . . ?
C21 C22 C26 119.44(16) . . ?
C17 C22 C26 121.73(15) . . ?
C18 C23 C24 110.99(16) . . ?
C18 C23 C25 112.82(16) . . ?
C24 C23 C25 110.18(16) . . ?
C18 C23 H23 107.5 . . ?
C24 C23 H23 107.5 . . ?
C25 C23 H23 107.5 . . ?
C23 C24 H24A 109.5 . . ?
C23 C24 H24B 109.5 . . ?
H24A C24 H24B 109.5 . . ?
C23 C24 H24C 109.5 . . ?
H24A C24 H24C 109.5 . . ?
H24B C24 H24C 109.5 . . ?
C23 C25 H25A 109.5 . . ?
C23 C25 H25B 109.5 . . ?
H25A C25 H25B 109.5 . . ?
C23 C25 H25C 109.5 . . ?
H25A C25 H25C 109.5 . . ?
H25B C25 H25C 109.5 . . ?
C22 C26 C28 110.44(17) . . ?
C22 C26 C27 112.91(16) . . ?
C28 C26 C27 110.19(17) . . ?
C22 C26 H26 107.7 . . ?
C28 C26 H26 107.7 . . ?
C27 C26 H26 107.7 . . ?
C26 C27 H27A 109.5 . . ?
C26 C27 H27B 109.5 . . ?
H27A C27 H27B 109.5 . . ?
C26 C27 H27C 109.5 . . ?
H27A C27 H27C 109.5 . . ?
H27B C27 H27C 109.5 . . ?
C26 C28 H28A 109.5 . . ?
C26 C28 H28B 109.5 . . ?
H28A C28 H28B 109.5 . . ?
C26 C28 H28C 109.5 . . ?
H28A C28 H28C 109.5 . . ?
H28B C28 H28C 109.5 . . ?
N3 C29 C30 124.66(17) . . ?
N3 C29 C32 118.35(16) . . ?
C30 C29 C32 116.99(16) . . ?
C31 C30 C29 130.38(16) . . ?
C31 C30 H30 114.8 . . ?
C29 C30 H30 114.8 . . ?
N4 C31 C30 124.64(16) . . ?
N4 C31 C33 119.09(17) . . ?
C30 C31 C33 116.26(16) . . ?
C29 C32 H32A 109.5 . . ?
C29 C32 H32B 109.5 . . ?
H32A C32 H32B 109.5 . . ?
C29 C32 H32C 109.5 . . ?
H32A C32 H32C 109.5 . . ?
H32B C32 H32C 109.5 . . ?
C31 C33 H33A 109.5 . . ?
C31 C33 H33B 109.5 . . ?
H33A C33 H33B 109.5 . . ?
C31 C33 H33C 109.5 . . ?
H33A C33 H33C 109.5 . . ?
H33B C33 H33C 109.5 . . ?
C39 C34 C35 120.94(17) . . ?
C39 C34 N3 119.55(16) . . ?
C35 C34 N3 119.50(16) . . ?
C36 C35 C34 118.24(17) . . ?
C36 C35 C40 120.84(18) . . ?
C34 C35 C40 120.93(17) . . ?
C37 C36 C35 122.18(17) . . ?
C37 C36 H36 118.9 . . ?
C35 C36 H36 118.9 . . ?
C38 C37 C36 117.89(17) . . ?
C38 C37 C41 121.13(19) . . ?
C36 C37 C41 120.98(19) . . ?
C37 C38 C39 122.19(18) . . ?
C37 C38 H38 118.9 . . ?
C39 C38 H38 118.9 . . ?
C34 C39 C38 118.53(17) . . ?
C34 C39 C42 121.20(17) . . ?
C38 C39 C42 120.26(17) . . ?
C35 C40 H40A 109.5 . . ?
C35 C40 H40B 109.5 . . ?
H40A C40 H40B 109.5 . . ?
C35 C40 H40C 109.5 . . ?
H40A C40 H40C 109.5 . . ?
H40B C40 H40C 109.5 . . ?
C37 C41 H41A 109.5 . . ?
C37 C41 H41B 109.5 . . ?
H41A C41 H41B 109.5 . . ?
C37 C41 H41C 109.5 . . ?
H41A C41 H41C 109.5 . . ?
H41B C41 H41C 109.5 . . ?
C39 C42 H42A 109.5 . . ?
C39 C42 H42B 109.5 . . ?
H42A C42 H42B 109.5 . . ?
C39 C42 H42C 109.5 . . ?
H42A C42 H42C 109.5 . . ?
H42B C42 H42C 109.5 . . ?
C44 C43 C48 121.54(18) . . ?
C44 C43 N4 120.13(16) . . ?
C48 C43 N4 118.34(17) . . ?
C43 C44 C45 117.63(19) . . ?
C43 C44 C49 121.22(18) . . ?
C45 C44 C49 121.1(2) . . ?
C46 C45 C44 122.0(2) . . ?
C46 C45 H45 119 . . ?
C44 C45 H45 119 . . ?
C47 C46 C45 118.6(2) . . ?
C47 C46 C50 121.3(3) . . ?
C45 C46 C50 120.0(3) . . ?
C46 C47 C48 121.7(2) . . ?
C46 C47 H47 119.1 . . ?
C48 C47 H47 119.1 . . ?
C47 C48 C43 118.4(2) . . ?
C47 C48 C51 121.2(2) . . ?
C43 C48 C51 120.42(19) . . ?
C44 C49 H49A 109.5 . . ?
C44 C49 H49B 109.5 . . ?
H49A C49 H49B 109.5 . . ?
C44 C49 H49C 109.5 . . ?
H49A C49 H49C 109.5 . . ?
H49B C49 H49C 109.5 . . ?
C46 C50 H50A 109.5 . . ?
C46 C50 H50B 109.5 . . ?
H50A C50 H50B 109.5 . . ?
C46 C50 H50C 109.5 . . ?
H50A C50 H50C 109.5 . . ?
H50B C50 H50C 109.5 . . ?
C48 C51 H51A 109.5 . . ?
C48 C51 H51B 109.5 . . ?
H51A C51 H51B 109.5 . . ?
C48 C51 H51C 109.5 . . ?
H51A C51 H51C 109.5 . . ?
H51B C51 H51C 109.5 . . ?
C1C O1C Al 87.45(9) . . ?
C1C O2C Al 88.47(9) . . ?
C1C O3C Zn 128.24(11) . . ?
O3C C1C O2C 122.34(14) . . ?
O3C C1C O1C 124.82(14) . . ?
O2C C1C O1C 112.82(14) . . ?
O3C C1C Al 174.54(12) . . ?
O2C C1C Al 56.08(8) . . ?
O1C C1C Al 56.94(8) . . ?

loop_
_geom_bond_atom_site_label_1
_geom_bond_atom_site_label_2
_geom_bond_distance
_geom_bond_site_symmetry_2
_geom_bond_publ_flag
Zn O3C 1.8796(12) . ?
Zn N4 1.9039(14) . ?
Zn N3 1.9193(15) . ?
Si1 O1 1.6372(12) . ?
Si1 N1 1.7467(13) . ?
Si1 C13 1.850(2) . ?
Si1 C14 1.8675(19) . ?
Si2 O1 1.6406(12) . ?
Si2 N2 1.7276(13) . ?
Si2 C16 1.8601(17) . ?
Si2 C15 1.8687(17) . ?
Al N1 1.8067(14) . ?
Al N2 1.8102(13) . ?
Al O2C 1.8567(12) . ?
Al O1C 1.8763(11) . ?
Al C1C 2.2366(16) . ?
N1 C1 1.4451(19) . ?
N2 C17 1.438(2) . ?
N3 C29 1.333(2) . ?
N3 C34 1.438(2) . ?
N4 C31 1.337(2) . ?
N4 C43 1.437(2) . ?
C1 C6 1.411(2) . ?
C1 C2 1.412(2) . ?
C2 C3 1.400(2) . ?
C2 C7 1.519(2) . ?
C3 C4 1.377(3) . ?
C3 H3 0.95 . ?
C4 C5 1.377(3) . ?
C4 H4 0.95 . ?
C5 C6 1.394(2) . ?
C5 H5 0.95 . ?
C6 C10 1.523(2) . ?
C7 C8 1.504(3) . ?
C7 C9 1.520(3) . ?
C7 H7 1 . ?
C8 H8A 0.98 . ?
C8 H8B 0.98 . ?
C8 H8C 0.98 . ?
C9 H9A 0.98 . ?
C9 H9B 0.98 . ?
C9 H9C 0.98 . ?
C10 C11 1.525(3) . ?
C10 C12 1.528(3) . ?
C10 H10 1 . ?
C11 H11A 0.98 . ?
C11 H11B 0.98 . ?
C11 H11C 0.98 . ?
C12 H12A 0.98 . ?
C12 H12B 0.98 . ?
C12 H12C 0.98 . ?
C13 H13A 0.98 . ?
C13 H13B 0.98 . ?
C13 H13C 0.98 . ?
C14 H14A 0.98 . ?
C14 H14B 0.98 . ?
C14 H14C 0.98 . ?
C15 H15A 0.98 . ?
C15 H15B 0.98 . ?
C15 H15C 0.98 . ?
C16 H16A 0.98 . ?
C16 H16B 0.98 . ?
C16 H16C 0.98 . ?
C17 C22 1.411(2) . ?
C17 C18 1.414(2) . ?
C18 C19 1.390(2) . ?
C18 C23 1.521(2) . ?
C19 C20 1.380(3) . ?
C19 H19 0.95 . ?
C20 C21 1.381(3) . ?
C20 H20 0.95 . ?
C21 C22 1.396(3) . ?
C21 H21 0.95 . ?
C22 C26 1.519(2) . ?
C23 C24 1.529(3) . ?
C23 C25 1.532(2) . ?
C23 H23 1 . ?
C24 H24A 0.98 . ?
C24 H24B 0.98 . ?
C24 H24C 0.98 . ?
C25 H25A 0.98 . ?
C25 H25B 0.98 . ?
C25 H25C 0.98 . ?
C26 C28 1.529(3) . ?
C26 C27 1.532(3) . ?
C26 H26 1 . ?
C27 H27A 0.98 . ?
C27 H27B 0.98 . ?
C27 H27C 0.98 . ?
C28 H28A 0.98 . ?
C28 H28B 0.98 . ?
C28 H28C 0.98 . ?
C29 C30 1.403(3) . ?
C29 C32 1.506(3) . ?
C30 C31 1.398(3) . ?
C30 H30 0.95 . ?
C31 C33 1.514(2) . ?
C32 H32A 0.98 . ?
C32 H32B 0.98 . ?
C32 H32C 0.98 . ?
C33 H33A 0.98 . ?
C33 H33B 0.98 . ?
C33 H33C 0.98 . ?
C34 C39 1.391(2) . ?
C34 C35 1.401(2) . ?
C35 C36 1.392(3) . ?
C35 C40 1.505(3) . ?
C36 C37 1.387(3) . ?
C36 H36 0.95 . ?
C37 C38 1.384(3) . ?
C37 C41 1.509(3) . ?
C38 C39 1.392(3) . ?
C38 H38 0.95 . ?
C39 C42 1.509(3) . ?
C40 H40A 0.98 . ?
C40 H40B 0.98 . ?
C40 H40C 0.98 . ?
C41 H41A 0.98 . ?
C41 H41B 0.98 . ?
C41 H41C 0.98 . ?
C42 H42A 0.98 . ?
C42 H42B 0.98 . ?
C42 H42C 0.98 . ?
C43 C44 1.390(3) . ?
C43 C48 1.400(3) . ?
C44 C45 1.397(3) . ?
C44 C49 1.507(3) . ?
C45 C46 1.389(4) . ?
C45 H45 0.95 . ?
C46 C47 1.377(4) . ?
C46 C50 1.516(3) . ?
C47 C48 1.389(3) . ?
C47 H47 0.95 . ?
C48 C51 1.499(3) . ?
C49 H49A 0.98 . ?
C49 H49B 0.98 . ?
C49 H49C 0.98 . ?
C50 H50A 0.98 . ?
C50 H50B 0.98 . ?
C50 H50C 0.98 . ?
C51 H51A 0.98 . ?
C51 H51B 0.98 . ?
C51 H51C 0.98 . ?
O1C C1C 1.3037(19) . ?
O2C C1C 1.2976(19) . ?
O3C C1C 1.259(2) . ?
